data_7023362
loop_
_publ_author_name
'Freitag, Kerstin'
'Banh, Hung'
'Ganesamoorthy, Chelladurai'
'Gemel, Christian'
'Seidel, R\"udiger W'
'Fischer, Roland A.'

_publ_section_title
;
 Cp* as a removable protecting group: low valent Zn(I) compounds by
 reductive elimination, protolytic and oxidative cleavage of Zn-Cp*.
;
_journal_issue 29
_journal_name_full 'Dalton transactions (Cambridge, England : 2003)'
_journal_page_first 10540
_journal_page_last 10544
_journal_paper_doi 10.1039/c3dt51230d
_journal_volume 42
_journal_year 2013
_chemical_formula_moiety 'C38 H65 O2 Zn4, C32 H12 B F24, 2(C6 H5 F)'
_chemical_formula_sum 'C82 H87 B F26 O2 Zn4'
_chemical_formula_weight 1870.81
_chemical_name_systematic
;
?
;
_space_group_IT_number 14
_symmetry_cell_setting monoclinic
_symmetry_space_group_name_Hall '-P 2ybc'
_symmetry_space_group_name_H-M 'P 1 21/c 1'
_atom_sites_solution_hydrogens geom
_atom_sites_solution_primary direct
_atom_sites_solution_secondary difmap
_audit_creation_method SHELXL-97
_cell_angle_alpha 90.00
_cell_angle_beta 92.926(2)
_cell_angle_gamma 90.00
_cell_formula_units_Z 4
_cell_length_a 14.0958(2)
_cell_length_b 23.3198(3)
_cell_length_c 26.1788(4)
_cell_measurement_reflns_used 36448
_cell_measurement_temperature 110(2)
_cell_measurement_theta_max 28.0614
_cell_measurement_theta_min 3.6534
_cell_volume 8594.0(2)
_computing_cell_refinement
;
CrysAlisPro, Agilent Technologies,
Version 1.171.35.19 (release 27-10-2011 CrysAlis171 .NET)
(compiled Oct 27 2011,15:02:11)
;
_computing_data_collection
;
CrysAlisPro, Agilent Technologies,
Version 1.171.35.19 (release 27-10-2011 CrysAlis171 .NET)
(compiled Oct 27 2011,15:02:11)
;
_computing_data_reduction
;
CrysAlisPro, Agilent Technologies,
Version 1.171.35.19 (release 27-10-2011 CrysAlis171 .NET)
(compiled Oct 27 2011,15:02:11)
;
_computing_publication_material 'enCIFer (Allen et al., 2004)'
_computing_structure_refinement 'SHELXL-97 (Sheldrick, 2008)'
_computing_structure_solution 'SHELXS-97 (Sheldrick, 2008)'
_diffrn_ambient_temperature 110(2)
_diffrn_detector_area_resol_mean 8.4171
_diffrn_measured_fraction_theta_full 0.997
_diffrn_measured_fraction_theta_max 0.997
_diffrn_measurement_device_type 'Xcalibur2, Oxford Diffraction'
_diffrn_measurement_method '\w scans'
_diffrn_radiation_monochromator graphite
_diffrn_radiation_source 'Enhance (Mo) X-ray Source'
_diffrn_radiation_type MoK\a
_diffrn_radiation_wavelength 0.71073
_diffrn_reflns_av_R_equivalents 0.1218
_diffrn_reflns_av_sigmaI/netI 0.0431
_diffrn_reflns_limit_h_max 16
_diffrn_reflns_limit_h_min -16
_diffrn_reflns_limit_k_max 27
_diffrn_reflns_limit_k_min -27
_diffrn_reflns_limit_l_max 31
_diffrn_reflns_limit_l_min -31
_diffrn_reflns_number 311509
_diffrn_reflns_theta_full 25.00
_diffrn_reflns_theta_max 25.00
_diffrn_reflns_theta_min 3.66
_exptl_absorpt_coefficient_mu 1.203
_exptl_absorpt_correction_T_max 0.7777
_exptl_absorpt_correction_T_min 0.6852
_exptl_absorpt_correction_type multi-scan
_exptl_absorpt_process_details
;
CrysAlisPro, Agilent Technologies,
Version 1.171.35.19 (release 27-10-2011 CrysAlis171 .NET)
(compiled Oct 27 2011,15:02:11)
Empirical absorption correction using spherical harmonics,
implemented in SCALE3 ABSPACK scaling algorithm.
;
_exptl_crystal_colour colourless
_exptl_crystal_density_diffrn 1.446
_exptl_crystal_density_method 'not measured'
_exptl_crystal_description prism
_exptl_crystal_F_000 3816
_exptl_crystal_size_max 0.34
_exptl_crystal_size_mid 0.25
_exptl_crystal_size_min 0.22
_refine_diff_density_max 0.773
_refine_diff_density_min -0.559
_refine_diff_density_rms 0.087
_refine_ls_extinction_method none
_refine_ls_goodness_of_fit_ref 1.062
_refine_ls_hydrogen_treatment constr
_refine_ls_matrix_type full
_refine_ls_number_parameters 978
_refine_ls_number_reflns 15097
_refine_ls_number_restraints 74
_refine_ls_restrained_S_all 1.062
_refine_ls_R_factor_all 0.1102
_refine_ls_R_factor_gt 0.0763
_refine_ls_shift/su_max 0.001
_refine_ls_shift/su_mean 0.000
_refine_ls_structure_factor_coef Fsqd
_refine_ls_weighting_details 'calc w=1/[\s^2^(Fo^2^)+(0.0720P)^2^+28.9836P] where P=(Fo^2^+2Fc^2^)/3'
_refine_ls_weighting_scheme calc
_refine_ls_wR_factor_gt 0.1703
_refine_ls_wR_factor_ref 0.1893
_reflns_number_gt 10706
_reflns_number_total 15097
_reflns_threshold_expression >2sigma(I)
_cod_data_source_file c3dt51230d.txt
_cod_data_source_block om815
_cod_original_sg_symbol_H-M 'P 21/c'
_cod_database_code 7023362

loop_
_symmetry_equiv_pos_as_xyz
'x, y, z'
'-x, y+1/2, -z+1/2'
'-x, -y, -z'
'x, -y-1/2, z-1/2'

loop_
_atom_site_label
_atom_site_type_symbol
_atom_site_fract_x
_atom_site_fract_y
_atom_site_fract_z
_atom_site_U_iso_or_equiv
_atom_site_adp_type
_atom_site_occupancy
_atom_site_symmetry_multiplicity
_atom_site_calc_flag
_atom_site_refinement_flags
_atom_site_disorder_assembly
_atom_site_disorder_group
Zn1 Zn 0.40998(6) 0.35493(3) 0.55573(3) 0.0544(2) Uani 1 1 d . . .
Zn2 Zn 0.35590(5) 0.29530(3) 0.61840(2) 0.03709(18) Uani 1 1 d . A .
Zn3 Zn 0.09132(5) 0.19502(3) 0.58357(3) 0.0449(2) Uani 1 1 d . . .
Zn4 Zn 0.03356(5) 0.13660(3) 0.64594(3) 0.0499(2) Uani 1 1 d . A .
C1 C 0.4044(4) 0.39618(19) 0.47622(16) 0.064(3) Uani 0.647(6) 1 d PG A 1
C2 C 0.3808(4) 0.43776(18) 0.5128(2) 0.094(6) Uani 0.647(6) 1 d PG A 1
C3 C 0.4607(5) 0.44536(17) 0.54719(15) 0.092(6) Uani 0.647(6) 1 d PG A 1
C4 C 0.5337(4) 0.4085(2) 0.53179(17) 0.082(5) Uani 0.647(6) 1 d PG A 1
C5 C 0.4989(4) 0.37809(18) 0.48790(16) 0.063(3) Uani 0.647(6) 1 d PG A 1
C6 C 0.3404(6) 0.3749(3) 0.4325(3) 0.090(4) Uani 0.647(6) 1 d PG A 1
H6A H 0.3741 0.3463 0.4130 0.135 Uiso 0.647(6) 1 calc PR A 1
H6B H 0.3218 0.4072 0.4102 0.135 Uiso 0.647(6) 1 calc PR A 1
H6C H 0.2835 0.3576 0.4460 0.135 Uiso 0.647(6) 1 calc PR A 1
C7 C 0.2872(6) 0.4685(3) 0.5149(4) 0.158(9) Uani 0.647(6) 1 d PG A 1
H7A H 0.2896 0.4950 0.5440 0.237 Uiso 0.647(6) 1 calc PR A 1
H7B H 0.2364 0.4404 0.5190 0.237 Uiso 0.647(6) 1 calc PR A 1
H7C H 0.2747 0.4900 0.4832 0.237 Uiso 0.647(6) 1 calc PR A 1
C8 C 0.4669(8) 0.4856(3) 0.5922(2) 0.177(11) Uani 0.647(6) 1 d PG A 1
H8A H 0.4066 0.5061 0.5943 0.265 Uiso 0.647(6) 1 calc PR A 1
H8B H 0.5183 0.5132 0.5879 0.265 Uiso 0.647(6) 1 calc PR A 1
H8C H 0.4799 0.4636 0.6237 0.265 Uiso 0.647(6) 1 calc PR A 1
C9 C 0.6311(5) 0.4026(4) 0.5575(3) 0.145(8) Uani 0.647(6) 1 d PG A 1
H9A H 0.6677 0.3742 0.5392 0.217 Uiso 0.647(6) 1 calc PR A 1
H9B H 0.6254 0.3901 0.5929 0.217 Uiso 0.647(6) 1 calc PR A 1
H9C H 0.6637 0.4397 0.5571 0.217 Uiso 0.647(6) 1 calc PR A 1
C10 C 0.5529(6) 0.3343(3) 0.4588(3) 0.093(4) Uani 0.647(6) 1 d PG A 1
H10A H 0.6168 0.3297 0.4749 0.139 Uiso 0.647(6) 1 calc PR A 1
H10B H 0.5577 0.3471 0.4234 0.139 Uiso 0.647(6) 1 calc PR A 1
H10C H 0.5194 0.2974 0.4592 0.139 Uiso 0.647(6) 1 calc PR A 1
C1' C 0.4999(5) 0.4386(2) 0.55114(15) 0.064(3) Uani 0.353(6) 1 d PG A 2
C2' C 0.5295(4) 0.3973(2) 0.51655(17) 0.094(6) Uani 0.353(6) 1 d PG A 2
C3' C 0.4535(4) 0.38608(16) 0.48147(14) 0.092(6) Uani 0.353(6) 1 d PG A 2
C4' C 0.3769(4) 0.4205(2) 0.49433(19) 0.082(5) Uani 0.353(6) 1 d PG A 2
C5' C 0.4056(5) 0.45299(17) 0.5374(2) 0.063(3) Uani 0.353(6) 1 d PG A 2
C6' C 0.5585(8) 0.4630(3) 0.5948(2) 0.090(4) Uani 0.353(6) 1 d PG A 2
H6'1 H 0.6218 0.4457 0.5959 0.135 Uiso 0.353(6) 1 calc PR A 2
H6'2 H 0.5280 0.4549 0.6269 0.135 Uiso 0.353(6) 1 calc PR A 2
H6'3 H 0.5641 0.5046 0.5905 0.135 Uiso 0.353(6) 1 calc PR A 2
C7' C 0.6251(5) 0.3700(3) 0.5170(3) 0.158(9) Uani 0.353(6) 1 d PG A 2
H7'1 H 0.6650 0.3855 0.5456 0.237 Uiso 0.353(6) 1 calc PR A 2
H7'2 H 0.6546 0.3782 0.4847 0.237 Uiso 0.353(6) 1 calc PR A 2
H7'3 H 0.6185 0.3284 0.5211 0.237 Uiso 0.353(6) 1 calc PR A 2
C8' C 0.4540(6) 0.3448(3) 0.4381(2) 0.177(11) Uani 0.353(6) 1 d PG A 2
H8'1 H 0.3918 0.3453 0.4195 0.265 Uiso 0.353(6) 1 calc PR A 2
H8'2 H 0.4672 0.3062 0.4513 0.265 Uiso 0.353(6) 1 calc PR A 2
H8'3 H 0.5032 0.3559 0.4149 0.265 Uiso 0.353(6) 1 calc PR A 2
C9' C 0.2816(5) 0.4223(4) 0.4670(3) 0.145(8) Uani 0.353(6) 1 d PG A 2
H9'1 H 0.2412 0.4499 0.4838 0.217 Uiso 0.353(6) 1 calc PR A 2
H9'2 H 0.2525 0.3842 0.4678 0.217 Uiso 0.353(6) 1 calc PR A 2
H9'3 H 0.2885 0.4339 0.4314 0.217 Uiso 0.353(6) 1 calc PR A 2
C10' C 0.3462(8) 0.4953(3) 0.5639(3) 0.093(4) Uani 0.353(6) 1 d PG A 2
H10D H 0.2830 0.4972 0.5466 0.139 Uiso 0.353(6) 1 calc PR A 2
H10E H 0.3763 0.5332 0.5631 0.139 Uiso 0.353(6) 1 calc PR A 2
H10F H 0.3402 0.4835 0.5995 0.139 Uiso 0.353(6) 1 calc PR A 2
C11 C 0.0296(4) 0.0974(3) 0.7231(2) 0.0528(16) Uani 1 1 d . . .
C12 C -0.0562(4) 0.1287(2) 0.7144(2) 0.0426(14) Uani 1 1 d . A .
C13 C -0.1074(4) 0.1034(2) 0.6725(2) 0.0390(13) Uani 1 1 d . . .
C14 C -0.0537(5) 0.0563(2) 0.6554(2) 0.0498(16) Uani 1 1 d . A .
C15 C 0.0299(5) 0.0523(3) 0.6862(3) 0.0557(17) Uani 1 1 d . A .
C16 C 0.1010(6) 0.1066(4) 0.7671(3) 0.088(3) Uani 1 1 d . . .
H16A H 0.0834 0.1406 0.7865 0.132 Uiso 1 1 calc R . .
H16B H 0.1642 0.1122 0.7538 0.132 Uiso 1 1 calc R . .
H16C H 0.1020 0.0730 0.7895 0.132 Uiso 1 1 calc R . .
C17 C -0.0902(6) 0.1767(3) 0.7465(3) 0.070(2) Uani 1 1 d . . .
H17A H -0.0412 0.1862 0.7731 0.105 Uiso 1 1 calc R A .
H17B H -0.1484 0.1649 0.7626 0.105 Uiso 1 1 calc R . .
H17C H -0.1033 0.2104 0.7250 0.105 Uiso 1 1 calc R . .
C18 C -0.2031(4) 0.1213(3) 0.6510(3) 0.0599(18) Uani 1 1 d . . .
H18A H -0.2221 0.0966 0.6220 0.090 Uiso 1 1 calc R . .
H18B H -0.2005 0.1612 0.6396 0.090 Uiso 1 1 calc R . .
H18C H -0.2495 0.1177 0.6775 0.090 Uiso 1 1 calc R . .
C19 C -0.0832(6) 0.0161(3) 0.6121(3) 0.082(3) Uani 1 1 d . . .
H19A H -0.1445 0.0284 0.5965 0.123 Uiso 1 1 calc R A .
H19B H -0.0889 -0.0229 0.6255 0.123 Uiso 1 1 calc R . .
H19C H -0.0352 0.0168 0.5863 0.123 Uiso 1 1 calc R . .
C20 C 0.1049(6) 0.0057(4) 0.6843(4) 0.101(3) Uani 1 1 d . . .
H20A H 0.1560 0.0135 0.7102 0.151 Uiso 1 1 calc R A .
H20B H 0.1311 0.0052 0.6503 0.151 Uiso 1 1 calc R . .
H20C H 0.0762 -0.0316 0.6912 0.151 Uiso 1 1 calc R . .
O1 O -0.0090(3) 0.1945(2) 0.51469(16) 0.0599(12) Uani 1 1 d . . .
C21 C -0.1028(6) 0.2139(5) 0.5249(4) 0.093(3) Uani 1 1 d . . .
H21A H -0.1333 0.1859 0.5473 0.111 Uiso 1 1 calc R A .
H21B H -0.1418 0.2165 0.4924 0.111 Uiso 1 1 calc R . .
C22 C -0.0987(7) 0.2691(5) 0.5493(4) 0.111(4) Uani 1 1 d . . .
H22A H -0.1632 0.2817 0.5562 0.166 Uiso 1 1 calc R . .
H22B H -0.0696 0.2969 0.5268 0.166 Uiso 1 1 calc R . .
H22C H -0.0606 0.2664 0.5816 0.166 Uiso 1 1 calc R . .
C23 C -0.0141(7) 0.1389(3) 0.4899(3) 0.088(3) Uani 1 1 d . . .
H23A H -0.0449 0.1109 0.5122 0.105 Uiso 1 1 calc R A .
H23B H -0.0529 0.1418 0.4573 0.105 Uiso 1 1 calc R . .
C24 C 0.0797(7) 0.1197(3) 0.4799(4) 0.090(3) Uani 1 1 d . . .
H24A H 0.0761 0.0821 0.4631 0.135 Uiso 1 1 calc R . .
H24B H 0.1176 0.1165 0.5122 0.135 Uiso 1 1 calc R . .
H24C H 0.1097 0.1473 0.4575 0.135 Uiso 1 1 calc R . .
O2 O 0.4400(3) 0.30838(15) 0.69079(14) 0.0406(9) Uani 1 1 d . . .
C25 C 0.4430(5) 0.3675(3) 0.7082(3) 0.0562(17) Uani 1 1 d . A .
H25A H 0.4811 0.3908 0.6852 0.067 Uiso 1 1 calc R . .
H25B H 0.4733 0.3695 0.7431 0.067 Uiso 1 1 calc R . .
C26 C 0.3446(5) 0.3907(3) 0.7084(3) 0.0622(18) Uani 1 1 d . . .
H26A H 0.3466 0.4304 0.7205 0.093 Uiso 1 1 calc R A .
H26B H 0.3071 0.3674 0.7312 0.093 Uiso 1 1 calc R . .
H26C H 0.3153 0.3894 0.6737 0.093 Uiso 1 1 calc R . .
C27 C 0.5364(4) 0.2876(3) 0.6890(2) 0.0514(16) Uani 1 1 d . A .
H27A H 0.5681 0.2893 0.7236 0.062 Uiso 1 1 calc R . .
H27B H 0.5724 0.3121 0.6660 0.062 Uiso 1 1 calc R . .
C28 C 0.5353(5) 0.2272(3) 0.6701(3) 0.0548(16) Uani 1 1 d . . .
H28A H 0.4949 0.2039 0.6913 0.082 Uiso 1 1 calc R A .
H28B H 0.6001 0.2119 0.6721 0.082 Uiso 1 1 calc R . .
H28C H 0.5102 0.2263 0.6345 0.082 Uiso 1 1 calc R . .
C31 C 0.2811(2) 0.20127(15) 0.60825(19) 0.0263(16) Uani 0.554(3) 1 d PGU A 1
C32 C 0.2438(3) 0.2358(2) 0.64666(13) 0.032(2) Uani 0.554(3) 1 d PG A 1
C33 C 0.1881(2) 0.27926(16) 0.62246(18) 0.036(2) Uani 0.554(3) 1 d PGU A 1
C34 C 0.1911(3) 0.27156(17) 0.56909(17) 0.044(3) Uani 0.554(3) 1 d PGU A 1
C35 C 0.2486(3) 0.22337(19) 0.56030(15) 0.034(2) Uani 0.554(3) 1 d PGU A 1
C36 C 0.3444(4) 0.1501(2) 0.6169(4) 0.080(4) Uani 0.554(3) 1 d PG A 1
H36A H 0.3601 0.1339 0.5838 0.120 Uiso 0.554(3) 1 calc PR A 1
H36B H 0.3114 0.1211 0.6365 0.120 Uiso 0.554(3) 1 calc PR A 1
H36C H 0.4029 0.1617 0.6359 0.120 Uiso 0.554(3) 1 calc PR A 1
C37 C 0.2603(5) 0.2278(4) 0.70327(19) 0.089(4) Uani 0.554(3) 1 d PG A 1
H37A H 0.3015 0.1945 0.7099 0.134 Uiso 0.554(3) 1 calc PR A 1
H37B H 0.1993 0.2215 0.7188 0.134 Uiso 0.554(3) 1 calc PR A 1
H37C H 0.2908 0.2621 0.7182 0.134 Uiso 0.554(3) 1 calc PR A 1
C38 C 0.1351(4) 0.3255(3) 0.6488(3) 0.122(7) Uani 0.554(3) 1 d PG A 1
H38A H 0.1022 0.3500 0.6232 0.183 Uiso 0.554(3) 1 calc PR A 1
H38B H 0.1799 0.3486 0.6700 0.183 Uiso 0.554(3) 1 calc PR A 1
H38C H 0.0885 0.3080 0.6706 0.183 Uiso 0.554(3) 1 calc PR A 1
C39 C 0.1418(4) 0.3082(3) 0.5288(3) 0.104(5) Uani 0.554(3) 1 d PG A 1
H39A H 0.1066 0.3388 0.5452 0.156 Uiso 0.554(3) 1 calc PR A 1
H39B H 0.0976 0.2846 0.5078 0.156 Uiso 0.554(3) 1 calc PR A 1
H39C H 0.1891 0.3252 0.5071 0.156 Uiso 0.554(3) 1 calc PR A 1
C40 C 0.2712(5) 0.1998(4) 0.5090(2) 0.095(5) Uani 0.554(3) 1 d PG A 1
H40A H 0.3125 0.1662 0.5137 0.143 Uiso 0.554(3) 1 calc PR A 1
H40B H 0.3036 0.2292 0.4896 0.143 Uiso 0.554(3) 1 calc PR A 1
H40C H 0.2121 0.1885 0.4902 0.143 Uiso 0.554(3) 1 calc PR A 1
C31' C 0.1665(2) 0.28617(15) 0.5934(2) 0.0263(16) Uani 0.446(3) 1 d PGU A 2
C32' C 0.2059(3) 0.2526(2) 0.55411(14) 0.032(2) Uani 0.446(3) 1 d PG A 2
C33' C 0.2621(2) 0.20828(16) 0.57799(17) 0.036(2) Uani 0.446(3) 1 d PGU A 2
C34' C 0.2576(3) 0.21450(17) 0.63204(16) 0.044(3) Uani 0.446(3) 1 d PG A 2
C35' C 0.1985(3) 0.26264(19) 0.64157(16) 0.034(2) Uani 0.446(3) 1 d PG A 2
C36' C 0.1021(4) 0.3378(2) 0.5854(4) 0.080(4) Uani 0.446(3) 1 d PG A 2
H36D H 0.0853 0.3530 0.6186 0.120 Uiso 0.446(3) 1 calc PR A 2
H36E H 0.0442 0.3264 0.5657 0.120 Uiso 0.446(3) 1 calc PR A 2
H36F H 0.1351 0.3675 0.5666 0.120 Uiso 0.446(3) 1 calc PR A 2
C37' C 0.1905(5) 0.2623(4) 0.4970(2) 0.089(4) Uani 0.446(3) 1 d PG A 2
H37D H 0.2255 0.2332 0.4785 0.134 Uiso 0.446(3) 1 calc PR A 2
H37E H 0.2136 0.3005 0.4882 0.134 Uiso 0.446(3) 1 calc PR A 2
H37F H 0.1226 0.2594 0.4873 0.134 Uiso 0.446(3) 1 calc PR A 2
C38' C 0.3171(4) 0.1626(3) 0.5507(3) 0.122(7) Uani 0.446(3) 1 d PG A 2
H38D H 0.3082 0.1680 0.5137 0.183 Uiso 0.446(3) 1 calc PR A 2
H38E H 0.2938 0.1246 0.5600 0.183 Uiso 0.446(3) 1 calc PR A 2
H38F H 0.3848 0.1657 0.5609 0.183 Uiso 0.446(3) 1 calc PR A 2
C39' C 0.3069(5) 0.1766(3) 0.6723(3) 0.104(5) Uani 0.446(3) 1 d PG A 2
H39D H 0.2921 0.1902 0.7064 0.156 Uiso 0.446(3) 1 calc PR A 2
H39E H 0.3757 0.1781 0.6687 0.156 Uiso 0.446(3) 1 calc PR A 2
H39F H 0.2848 0.1370 0.6678 0.156 Uiso 0.446(3) 1 calc PR A 2
C40' C 0.1740(5) 0.2849(4) 0.6937(2) 0.095(5) Uani 0.446(3) 1 d PG A 2
H40D H 0.2052 0.2610 0.7204 0.143 Uiso 0.446(3) 1 calc PR A 2
H40E H 0.1050 0.2834 0.6968 0.143 Uiso 0.446(3) 1 calc PR A 2
H40F H 0.1960 0.3246 0.6977 0.143 Uiso 0.446(3) 1 calc PR A 2
B1 B 0.7182(4) 0.1864(3) 0.3511(2) 0.0350(14) Uani 1 1 d D . .
F1 F 0.5816(3) 0.14014(17) 0.57119(15) 0.0725(12) Uani 1 1 d . B .
F2 F 0.5275(3) 0.2040(2) 0.51897(15) 0.0784(13) Uani 1 1 d . B .
F3 F 0.6622(3) 0.21501(18) 0.55737(16) 0.0721(12) Uani 1 1 d . B .
F4 F 0.7586(3) -0.01757(16) 0.50690(15) 0.0697(11) Uani 1 1 d . B .
F5 F 0.7616(3) -0.02461(14) 0.42601(15) 0.0777(13) Uani 1 1 d . B .
F6 F 0.8777(3) 0.01317(14) 0.46814(17) 0.0657(11) Uani 1 1 d . B .
C41 C 0.7023(4) 0.1506(2) 0.4038(2) 0.0336(12) Uani 1 1 d . B .
C42 C 0.6572(4) 0.1746(2) 0.4452(2) 0.0343(12) Uani 1 1 d . . .
H42 H 0.6290 0.2114 0.4413 0.041 Uiso 1 1 calc R B .
C43 C 0.6523(4) 0.1462(2) 0.4919(2) 0.0376(13) Uani 1 1 d . B .
C44 C 0.6915(4) 0.0924(2) 0.4992(2) 0.0370(12) Uani 1 1 d . . .
H44 H 0.6871 0.0728 0.5308 0.044 Uiso 1 1 calc R B .
C45 C 0.7375(4) 0.0679(2) 0.4591(2) 0.0326(12) Uani 1 1 d . B .
C46 C 0.7440(4) 0.0962(2) 0.4130(2) 0.0344(12) Uani 1 1 d . . .
H46 H 0.7775 0.0785 0.3867 0.041 Uiso 1 1 calc R B .
C48 C 0.7827(4) 0.0102(2) 0.4651(2) 0.0429(14) Uani 1 1 d . . .
C47 C 0.6056(4) 0.1755(3) 0.5346(2) 0.0468(15) Uani 1 1 d . . .
F7 F 0.6425(3) -0.02695(15) 0.28684(15) 0.0660(11) Uani 1 1 d . B .
F8 F 0.6542(4) -0.02663(16) 0.20622(16) 0.0820(13) Uani 1 1 d . B .
F9 F 0.5342(3) 0.01215(15) 0.23881(19) 0.0782(13) Uani 1 1 d . B .
F10 F 0.8239(4) 0.1272(2) 0.12902(17) 0.0931(15) Uani 1 1 d . B .
F11 F 0.7638(3) 0.2083(2) 0.14915(17) 0.0853(15) Uani 1 1 d . B .
F12 F 0.8987(3) 0.1829(2) 0.17954(17) 0.0936(16) Uani 1 1 d . B .
C51 C 0.7210(4) 0.1464(2) 0.3002(2) 0.0360(12) Uani 1 1 d . B .
C52 C 0.6764(4) 0.0930(2) 0.2942(2) 0.0364(13) Uani 1 1 d . . .
H52 H 0.6433 0.0777 0.3218 0.044 Uiso 1 1 calc R B .
C53 C 0.6790(4) 0.0617(2) 0.2491(2) 0.0424(14) Uani 1 1 d . B .
C54 C 0.7243(4) 0.0828(3) 0.2073(2) 0.0480(15) Uani 1 1 d . . .
H54 H 0.7264 0.0612 0.1766 0.058 Uiso 1 1 calc R B .
C55 C 0.7663(4) 0.1361(3) 0.2116(2) 0.0460(15) Uani 1 1 d . B .
C56 C 0.7651(4) 0.1669(2) 0.2567(2) 0.0414(14) Uani 1 1 d . . .
H56 H 0.7952 0.2034 0.2584 0.050 Uiso 1 1 calc R B .
C57 C 0.6279(5) 0.0054(3) 0.2453(3) 0.0545(17) Uani 1 1 d . . .
C58 C 0.8126(5) 0.1628(3) 0.1674(3) 0.0600(18) Uani 1 1 d . . .
F13 F 0.2991(2) 0.27750(18) 0.32904(16) 0.0700(11) Uani 1 1 d . B .
F14 F 0.3528(2) 0.22397(17) 0.39007(13) 0.0582(10) Uani 1 1 d . B .
F16 F 0.3372(3) 0.19022(18) 0.31446(15) 0.0683(11) Uani 1 1 d . B .
F17 F 0.5265(4) 0.39609(16) 0.24415(17) 0.0865(14) Uani 1 1 d . B .
F18 F 0.6747(4) 0.38188(18) 0.2576(2) 0.1010(17) Uani 1 1 d . B .
F19 F 0.5951(3) 0.42109(15) 0.31510(16) 0.0775(12) Uani 1 1 d . B .
C61 C 0.6325(4) 0.2320(2) 0.33843(19) 0.0327(12) Uani 1 1 d . B .
C62 C 0.5375(4) 0.2177(2) 0.3450(2) 0.0353(12) Uani 1 1 d . . .
H62 H 0.5234 0.1813 0.3591 0.042 Uiso 1 1 calc R B .
C63 C 0.4624(4) 0.2550(3) 0.3314(2) 0.0400(13) Uani 1 1 d . B .
C64 C 0.4797(4) 0.3077(3) 0.3101(2) 0.0443(14) Uani 1 1 d . . .
H64 H 0.4291 0.3333 0.3011 0.053 Uiso 1 1 calc R B .
C65 C 0.5725(5) 0.3222(2) 0.3019(2) 0.0437(14) Uani 1 1 d . B .
C66 C 0.6472(4) 0.2850(2) 0.3155(2) 0.0380(13) Uani 1 1 d . . .
H66 H 0.7102 0.2962 0.3089 0.046 Uiso 1 1 calc R B .
C67 C 0.3636(4) 0.2371(3) 0.3411(2) 0.0478(15) Uani 1 1 d . . .
C68 C 0.5932(5) 0.3797(3) 0.2800(3) 0.0565(17) Uani 1 1 d . . .
F20 F 1.0718(4) 0.1258(4) 0.3408(4) 0.122(3) Uani 0.745(5) 1 d PD B 1
F21 F 1.1065(5) 0.1985(4) 0.2949(3) 0.104(3) Uani 0.745(5) 1 d PD B 1
F22 F 1.1576(4) 0.1923(5) 0.3725(3) 0.127(4) Uani 0.745(5) 1 d PD B 1
F23 F 0.8577(8) 0.3667(4) 0.4427(6) 0.164(6) Uani 0.745(5) 1 d PD B 1
F24 F 1.0041(7) 0.3616(4) 0.4436(4) 0.148(4) Uani 0.745(5) 1 d PD B 1
F25 F 0.9297(13) 0.3902(3) 0.3780(4) 0.234(8) Uani 0.745(5) 1 d PD B 1
C71 C 0.8229(5) 0.2154(4) 0.3594(4) 0.034(2) Uani 0.745(5) 1 d PD B 1
C72 C 0.9067(5) 0.1876(4) 0.3469(4) 0.041(2) Uani 0.745(5) 1 d PD B 1
H72 H 0.9029 0.1510 0.3309 0.049 Uiso 0.745(5) 1 calc PR B 1
C76 C 0.8338(7) 0.2685(4) 0.3836(3) 0.046(2) Uani 0.745(5) 1 d PD B 1
H76 H 0.7791 0.2881 0.3943 0.055 Uiso 0.745(5) 1 calc PR B 1
C74 C 1.0017(8) 0.2663(5) 0.3797(4) 0.063(4) Uani 0.745(5) 1 d PD B 1
H74 H 1.0619 0.2841 0.3859 0.075 Uiso 0.745(5) 1 calc PR B 1
C73 C 0.9955(6) 0.2123(5) 0.3574(4) 0.060(3) Uani 0.745(5) 1 d PD B 1
C75 C 0.9222(9) 0.2932(5) 0.3925(4) 0.071(4) Uani 0.745(5) 1 d PD B 1
C77 C 1.0828(9) 0.1860(8) 0.3401(6) 0.096(6) Uani 0.745(5) 1 d PD B 1
C78 C 0.9337(14) 0.3503(5) 0.4145(5) 0.106(6) Uani 0.745(5) 1 d PD B 1
F20' F 1.0831(19) 0.1670(11) 0.3543(14) 0.122(3) Uani 0.255(5) 1 d PD B 2
F21' F 1.0942(16) 0.2378(12) 0.3108(8) 0.104(3) Uani 0.255(5) 1 d PD B 2
F22' F 1.1434(13) 0.2414(14) 0.3904(9) 0.127(4) Uani 0.255(5) 1 d PD B 2
F23' F 0.8131(19) 0.3613(11) 0.4815(12) 0.164(6) Uani 0.255(5) 1 d PD B 2
F24' F 0.947(2) 0.3911(11) 0.4613(11) 0.148(4) Uani 0.255(5) 1 d PD B 2
F25' F 0.828(3) 0.4051(9) 0.4138(11) 0.234(8) Uani 0.255(5) 1 d PD B 2
C71' C 0.8093(14) 0.2272(13) 0.3727(15) 0.034(2) Uani 0.255(5) 1 d PD B 2
C72' C 0.9015(14) 0.2132(10) 0.3580(11) 0.041(2) Uani 0.255(5) 1 d PD B 2
H72' H 0.9096 0.1806 0.3368 0.049 Uiso 0.255(5) 1 calc PR B 2
C73' C 0.9809(13) 0.2454(13) 0.3734(12) 0.060(3) Uani 0.255(5) 1 d PD B 2
C74' C 0.9706(17) 0.2968(12) 0.4004(12) 0.063(4) Uani 0.255(5) 1 d PD B 2
H74' H 1.0234 0.3216 0.4071 0.075 Uiso 0.255(5) 1 calc PR B 2
C75' C 0.8842(18) 0.3104(9) 0.4167(10) 0.071(4) Uani 0.255(5) 1 d PD B 2
C76' C 0.8056(17) 0.2783(10) 0.4011(11) 0.046(2) Uani 0.255(5) 1 d PD B 2
H76' H 0.7450 0.2916 0.4102 0.055 Uiso 0.255(5) 1 calc PR B 2
C77' C 1.0745(15) 0.2282(13) 0.3568(9) 0.096(6) Uani 0.255(5) 1 d PD B 2
C78' C 0.876(2) 0.3658(10) 0.4421(12) 0.106(6) Uani 0.255(5) 1 d PD B 2
F81 F 0.4341(17) 0.0399(10) 0.5865(13) 0.59(5) Uiso 0.409(13) 1 d PG C 1
C81 C 0.5076(11) 0.0036(6) 0.5991(8) 0.113(9) Uiso 0.409(13) 1 d PG C 1
C82 C 0.5199(11) -0.0435(7) 0.5690(6) 0.134(11) Uiso 0.409(13) 1 d PG C 1
H82 H 0.4778 -0.0511 0.5403 0.161 Uiso 0.409(13) 1 calc PR C 1
C83 C 0.5956(10) -0.0798(5) 0.5815(5) 0.048(4) Uiso 0.409(13) 1 d PG C 1
H83 H 0.6061 -0.1127 0.5612 0.058 Uiso 0.409(13) 1 calc PR C 1
C84 C 0.6553(11) -0.0681(7) 0.6234(7) 0.153(12) Uiso 0.409(13) 1 d PG C 1
H84 H 0.7068 -0.0932 0.6321 0.184 Uiso 0.409(13) 1 calc PR C 1
C85 C 0.6407(14) -0.0201(8) 0.6531(6) 0.162(14) Uiso 0.409(13) 1 d PG C 1
H85 H 0.6824 -0.0123 0.6819 0.195 Uiso 0.409(13) 1 calc PR C 1
C86 C 0.5654(14) 0.0167(6) 0.6409(6) 0.085(7) Uiso 0.409(13) 1 d PG C 1
H86 H 0.5544 0.0497 0.6610 0.102 Uiso 0.409(13) 1 calc PR C 1
F81' F 0.5603(7) -0.0800(4) 0.5164(3) 0.135(5) Uiso 0.591(13) 1 d PG C 2
C81' C 0.5731(4) -0.0563(3) 0.5640(2) 0.068(4) Uiso 0.591(13) 1 d PG C 2
C82' C 0.5144(6) -0.0125(4) 0.5769(3) 0.100(5) Uiso 0.591(13) 1 d PG C 2
H82' H 0.4666 0.0016 0.5533 0.120 Uiso 0.591(13) 1 calc PR C 2
C83' C 0.5267(8) 0.0109(4) 0.6256(3) 0.079(4) Uiso 0.591(13) 1 d PG C 2
H83' H 0.4867 0.0412 0.6357 0.095 Uiso 0.591(13) 1 calc PR C 2
C84' C 0.5968(7) -0.0099(4) 0.6592(3) 0.075(4) Uiso 0.591(13) 1 d PG C 2
H84' H 0.6053 0.0063 0.6924 0.090 Uiso 0.591(13) 1 calc PR C 2
C85' C 0.6549(7) -0.0542(4) 0.6448(3) 0.089(5) Uiso 0.591(13) 1 d PG C 2
H85' H 0.7030 -0.0684 0.6682 0.107 Uiso 0.591(13) 1 calc PR C 2
C86' C 0.6433(6) -0.0781(3) 0.5962(3) 0.071(4) Uiso 0.591(13) 1 d PG C 2
H86' H 0.6828 -0.1085 0.5858 0.085 Uiso 0.591(13) 1 calc PR C 2
F91 F 1.0110(18) 0.6027(11) 0.2628(10) 0.34(2) Uiso 0.367(16) 1 d PG D 1
C91 C 0.9645(11) 0.5528(7) 0.2907(7) 0.104(11) Uiso 0.367(16) 1 d PG D 1
C92 C 0.9691(13) 0.5395(9) 0.3417(7) 0.102(9) Uiso 0.367(16) 1 d PG D 1
H92 H 1.0175 0.5551 0.3642 0.122 Uiso 0.367(16) 1 calc PR D 1
C93 C 0.9012(16) 0.5025(10) 0.3597(7) 0.180(19) Uiso 0.367(16) 1 d PG D 1
H93 H 0.9024 0.4927 0.3949 0.215 Uiso 0.367(16) 1 calc PR D 1
C94 C 0.8321(13) 0.4802(8) 0.3264(8) 0.122(11) Uiso 0.367(16) 1 d PG D 1
H94 H 0.7858 0.4547 0.3388 0.147 Uiso 0.367(16) 1 calc PR D 1
C95 C 0.8295(10) 0.4945(7) 0.2751(8) 0.059(6) Uiso 0.367(16) 1 d PG D 1
H95 H 0.7814 0.4790 0.2524 0.071 Uiso 0.367(16) 1 calc PR D 1
C96 C 0.8970(12) 0.5315(8) 0.2566(6) 0.087(8) Uiso 0.367(16) 1 d PG D 1
H96 H 0.8962 0.5417 0.2214 0.104 Uiso 0.367(16) 1 calc PR D 1
F91' F 0.7469(18) 0.4963(14) 0.2235(12) 0.31(3) Uiso 0.283(16) 1 d PG E 2
C91' C 0.8260(14) 0.5138(9) 0.2514(9) 0.087(10) Uiso 0.283(16) 1 d PG E 2
C92' C 0.8746(19) 0.5604(11) 0.2347(9) 0.122(14) Uiso 0.283(16) 1 d PG E 2
H92' H 0.8543 0.5798 0.2042 0.147 Uiso 0.283(16) 1 calc PR E 2
C93' C 0.9543(19) 0.5785(11) 0.2636(12) 0.128(15) Uiso 0.283(16) 1 d PG E 2
H93' H 0.9892 0.6109 0.2531 0.153 Uiso 0.283(16) 1 calc PR E 2
C94' C 0.9827(17) 0.5496(12) 0.3076(12) 0.106(14) Uiso 0.283(16) 1 d PG E 2
H94' H 1.0375 0.5620 0.3272 0.127 Uiso 0.283(16) 1 calc PR E 2
C95' C 0.9320(18) 0.5026(11) 0.3234(10) 0.146(19) Uiso 0.283(16) 1 d PG E 2
H95' H 0.9520 0.4829 0.3538 0.175 Uiso 0.283(16) 1 calc PR E 2
C96' C 0.8520(16) 0.4840(9) 0.2949(10) 0.077(10) Uiso 0.283(16) 1 d PG E 2
H96' H 0.8165 0.4517 0.3052 0.093 Uiso 0.283(16) 1 calc PR E 2
F1'' F 1.045(2) 0.5270(14) 0.4421(13) 0.275(18) Uiso 0.350(13) 1 d PG F 3
C1'' C 1.0003(19) 0.5243(10) 0.3948(12) 0.26(3) Uiso 0.350(13) 1 d PG F 3
C2'' C 1.055(2) 0.524(2) 0.3529(14) 0.48(7) Uiso 0.350(13) 1 d PG F 3
H2'' H 1.1219 0.5258 0.3567 0.578 Uiso 0.350(13) 1 calc PR F 3
C3'' C 1.009(3) 0.520(3) 0.3048(13) 0.63(12) Uiso 0.350(13) 1 d PG F 3
H3'' H 1.0445 0.5195 0.2751 0.759 Uiso 0.350(13) 1 calc PR F 3
C4'' C 0.911(3) 0.5176(15) 0.3003(13) 0.159(17) Uiso 0.350(13) 1 d PG F 3
H4'' H 0.8798 0.5154 0.2674 0.191 Uiso 0.350(13) 1 calc PR F 3
C5'' C 0.858(2) 0.5183(18) 0.3434(16) 0.28(4) Uiso 0.350(13) 1 d PG F 3
H5'' H 0.7910 0.5164 0.3400 0.338 Uiso 0.350(13) 1 calc PR F 3
C6'' C 0.9034(19) 0.5217(17) 0.3918(14) 0.22(2) Uiso 0.350(13) 1 d PG F 3
H6'' H 0.8680 0.5223 0.4217 0.268 Uiso 0.350(13) 1 calc PR F 3

loop_
_atom_site_aniso_label
_atom_site_aniso_U_11
_atom_site_aniso_U_22
_atom_site_aniso_U_33
_atom_site_aniso_U_23
_atom_site_aniso_U_13
_atom_site_aniso_U_12
Zn1 0.0870(6) 0.0389(4) 0.0377(4) 0.0076(3) 0.0080(4) -0.0255(4)
Zn2 0.0462(4) 0.0304(3) 0.0350(4) 0.0051(3) 0.0058(3) -0.0100(3)
Zn3 0.0483(4) 0.0462(4) 0.0411(4) -0.0037(3) 0.0107(3) -0.0166(3)
Zn4 0.0511(4) 0.0555(4) 0.0441(4) 0.0012(3) 0.0112(3) -0.0187(3)
C1 0.100(9) 0.052(7) 0.040(7) 0.008(5) 0.019(6) -0.017(6)
C2 0.187(18) 0.033(6) 0.068(9) 0.021(6) 0.059(10) 0.014(8)
C3 0.210(18) 0.040(6) 0.028(6) -0.009(5) 0.034(8) -0.064(8)
C4 0.120(12) 0.097(10) 0.030(6) 0.010(6) 0.011(6) -0.075(10)
C5 0.105(9) 0.052(7) 0.032(6) 0.008(5) 0.013(6) -0.017(6)
C6 0.138(11) 0.075(8) 0.055(7) 0.028(6) -0.017(7) -0.042(8)
C7 0.23(2) 0.094(11) 0.158(16) 0.068(11) 0.124(16) 0.049(12)
C8 0.42(3) 0.057(8) 0.055(8) -0.023(6) 0.066(13) -0.096(14)
C9 0.190(17) 0.170(16) 0.072(9) 0.031(9) -0.020(10) -0.127(14)
C10 0.134(11) 0.079(8) 0.069(8) 0.014(6) 0.044(8) 0.006(8)
C1' 0.100(9) 0.052(7) 0.040(7) 0.008(5) 0.019(6) -0.017(6)
C2' 0.187(18) 0.033(6) 0.068(9) 0.021(6) 0.059(10) 0.014(8)
C3' 0.210(18) 0.040(6) 0.028(6) -0.009(5) 0.034(8) -0.064(8)
C4' 0.120(12) 0.097(10) 0.030(6) 0.010(6) 0.011(6) -0.075(10)
C5' 0.105(9) 0.052(7) 0.032(6) 0.008(5) 0.013(6) -0.017(6)
C6' 0.138(11) 0.075(8) 0.055(7) 0.028(6) -0.017(7) -0.042(8)
C7' 0.23(2) 0.094(11) 0.158(16) 0.068(11) 0.124(16) 0.049(12)
C8' 0.42(3) 0.057(8) 0.055(8) -0.023(6) 0.066(13) -0.096(14)
C9' 0.190(17) 0.170(16) 0.072(9) 0.031(9) -0.020(10) -0.127(14)
C10' 0.134(11) 0.079(8) 0.069(8) 0.014(6) 0.044(8) 0.006(8)
C11 0.042(4) 0.069(4) 0.048(4) 0.018(3) 0.008(3) -0.004(3)
C12 0.046(3) 0.047(3) 0.036(3) -0.003(3) 0.012(3) -0.004(3)
C13 0.037(3) 0.042(3) 0.039(3) -0.003(3) 0.012(3) -0.004(2)
C14 0.055(4) 0.038(3) 0.059(4) -0.002(3) 0.031(3) -0.010(3)
C15 0.049(4) 0.050(4) 0.071(5) 0.012(3) 0.032(4) 0.008(3)
C16 0.065(5) 0.139(8) 0.059(5) 0.034(5) -0.006(4) -0.010(5)
C17 0.084(5) 0.070(5) 0.057(4) -0.021(4) 0.009(4) 0.007(4)
C18 0.048(4) 0.076(5) 0.056(4) 0.003(4) 0.004(3) -0.008(3)
C19 0.101(6) 0.060(5) 0.090(6) -0.031(4) 0.038(5) -0.030(4)
C20 0.085(6) 0.090(6) 0.132(8) 0.027(6) 0.047(6) 0.041(5)
O1 0.066(3) 0.067(3) 0.046(3) 0.007(2) 0.001(2) -0.019(2)
C21 0.051(5) 0.143(9) 0.085(6) 0.039(6) 0.005(4) -0.012(5)
C22 0.085(7) 0.168(11) 0.081(7) -0.043(7) 0.020(5) 0.023(7)
C23 0.125(8) 0.066(5) 0.067(5) 0.010(4) -0.032(5) -0.048(5)
C24 0.119(8) 0.043(4) 0.105(7) -0.021(4) -0.022(6) 0.002(5)
O2 0.046(2) 0.039(2) 0.037(2) 0.0006(17) 0.0016(18) -0.0075(18)
C25 0.073(5) 0.039(3) 0.056(4) -0.007(3) 0.001(3) -0.018(3)
C26 0.081(5) 0.041(4) 0.065(5) -0.011(3) 0.005(4) -0.002(3)
C27 0.043(4) 0.064(4) 0.047(4) 0.005(3) 0.002(3) -0.007(3)
C28 0.050(4) 0.063(4) 0.052(4) -0.005(3) 0.008(3) 0.008(3)
C31 0.024(3) 0.027(3) 0.028(3) 0.010(2) 0.005(2) -0.006(2)
C32 0.039(5) 0.041(5) 0.017(4) -0.006(4) -0.004(3) -0.023(4)
C33 0.041(3) 0.026(3) 0.042(3) 0.006(3) 0.015(3) -0.001(2)
C34 0.037(4) 0.049(4) 0.047(4) 0.010(4) 0.014(3) 0.007(3)
C35 0.039(4) 0.036(4) 0.026(3) 0.004(3) -0.005(3) -0.003(3)
C36 0.063(7) 0.039(5) 0.135(11) 0.004(6) -0.017(7) -0.009(5)
C37 0.094(9) 0.137(11) 0.038(5) 0.024(6) 0.002(5) -0.067(9)
C38 0.047(7) 0.100(10) 0.221(19) -0.099(12) 0.031(9) -0.004(6)
C39 0.081(8) 0.092(9) 0.135(12) 0.079(9) -0.040(8) -0.037(7)
C40 0.056(7) 0.185(15) 0.046(6) -0.051(8) 0.021(5) -0.055(8)
C31' 0.024(3) 0.027(3) 0.028(3) 0.010(2) 0.005(2) -0.006(2)
C32' 0.039(5) 0.041(5) 0.017(4) -0.006(4) -0.004(3) -0.023(4)
C33' 0.041(3) 0.026(3) 0.042(3) 0.006(3) 0.015(3) -0.001(2)
C34' 0.037(4) 0.049(4) 0.047(4) 0.010(4) 0.014(3) 0.007(3)
C35' 0.039(4) 0.036(4) 0.026(3) 0.004(3) -0.005(3) -0.003(3)
C36' 0.063(7) 0.039(5) 0.135(11) 0.004(6) -0.017(7) -0.009(5)
C37' 0.094(9) 0.137(11) 0.038(5) 0.024(6) 0.002(5) -0.067(9)
C38' 0.047(7) 0.100(10) 0.221(19) -0.099(12) 0.031(9) -0.004(6)
C39' 0.081(8) 0.092(9) 0.135(12) 0.079(9) -0.040(8) -0.037(7)
C40' 0.056(7) 0.185(15) 0.046(6) -0.051(8) 0.021(5) -0.055(8)
B1 0.031(3) 0.029(3) 0.045(4) 0.007(3) 0.007(3) -0.001(3)
F1 0.099(3) 0.064(2) 0.059(2) 0.002(2) 0.043(2) 0.004(2)
F2 0.060(2) 0.116(4) 0.060(3) -0.003(2) 0.015(2) 0.042(2)
F3 0.067(3) 0.076(3) 0.076(3) -0.033(2) 0.024(2) -0.011(2)
F4 0.092(3) 0.051(2) 0.068(3) 0.0313(19) 0.030(2) 0.015(2)
F5 0.134(4) 0.0293(18) 0.067(3) -0.0049(18) -0.022(3) 0.008(2)
F6 0.054(2) 0.0386(19) 0.106(3) 0.012(2) 0.018(2) 0.0102(17)
C41 0.029(3) 0.030(3) 0.041(3) 0.003(2) 0.005(2) -0.003(2)
C42 0.029(3) 0.029(3) 0.045(3) 0.001(2) 0.004(2) 0.001(2)
C43 0.029(3) 0.041(3) 0.042(3) 0.000(3) 0.003(2) -0.002(2)
C44 0.036(3) 0.039(3) 0.036(3) 0.004(2) 0.007(2) -0.005(2)
C45 0.033(3) 0.025(3) 0.040(3) 0.004(2) 0.006(2) -0.005(2)
C46 0.034(3) 0.028(3) 0.042(3) 0.000(2) 0.009(2) -0.002(2)
C48 0.050(4) 0.033(3) 0.047(4) 0.008(3) 0.006(3) -0.002(3)
C47 0.044(4) 0.048(3) 0.049(4) -0.001(3) 0.010(3) 0.003(3)
F7 0.088(3) 0.0386(19) 0.070(3) 0.0139(18) -0.015(2) -0.0089(19)
F8 0.128(4) 0.046(2) 0.073(3) -0.015(2) 0.014(3) -0.002(2)
F9 0.061(3) 0.040(2) 0.130(4) 0.011(2) -0.024(3) -0.0041(18)
F10 0.132(4) 0.092(3) 0.060(3) 0.003(2) 0.053(3) 0.009(3)
F11 0.084(3) 0.091(3) 0.085(3) 0.049(3) 0.042(3) 0.032(2)
F12 0.062(3) 0.147(5) 0.076(3) 0.029(3) 0.037(2) -0.008(3)
C51 0.030(3) 0.033(3) 0.047(3) 0.012(2) 0.012(2) 0.008(2)
C52 0.036(3) 0.032(3) 0.041(3) 0.010(2) 0.009(2) 0.008(2)
C53 0.038(3) 0.037(3) 0.052(4) 0.005(3) 0.003(3) 0.010(2)
C54 0.054(4) 0.046(3) 0.045(4) -0.005(3) 0.012(3) 0.016(3)
C55 0.044(3) 0.051(4) 0.045(4) 0.006(3) 0.018(3) 0.015(3)
C56 0.033(3) 0.035(3) 0.058(4) 0.011(3) 0.014(3) 0.008(2)
C57 0.069(5) 0.035(3) 0.059(4) -0.001(3) -0.008(3) 0.004(3)
C58 0.056(4) 0.075(5) 0.052(4) 0.011(4) 0.025(3) 0.011(4)
F13 0.040(2) 0.091(3) 0.079(3) 0.003(2) -0.0026(19) 0.021(2)
F14 0.0382(19) 0.092(3) 0.045(2) -0.0058(19) 0.0051(16) -0.0029(18)
F16 0.050(2) 0.086(3) 0.069(3) -0.024(2) 0.0036(19) -0.014(2)
F17 0.138(4) 0.041(2) 0.079(3) 0.013(2) -0.023(3) 0.015(2)
F18 0.110(4) 0.057(3) 0.142(4) 0.051(3) 0.058(3) 0.022(3)
F19 0.118(4) 0.038(2) 0.075(3) -0.0046(19) -0.007(3) -0.004(2)
C61 0.037(3) 0.029(3) 0.032(3) -0.001(2) 0.003(2) 0.004(2)
C62 0.035(3) 0.034(3) 0.037(3) -0.006(2) 0.002(2) -0.001(2)
C63 0.035(3) 0.051(3) 0.033(3) -0.010(3) 0.003(2) 0.008(3)
C64 0.050(4) 0.047(3) 0.036(3) -0.004(3) 0.002(3) 0.022(3)
C65 0.063(4) 0.030(3) 0.038(3) -0.002(2) 0.004(3) 0.013(3)
C66 0.044(3) 0.033(3) 0.037(3) -0.001(2) 0.008(3) 0.002(2)
C67 0.036(3) 0.063(4) 0.045(4) -0.011(3) -0.001(3) 0.004(3)
C68 0.070(5) 0.037(3) 0.063(4) 0.005(3) 0.006(4) 0.012(3)
F20 0.047(3) 0.094(6) 0.227(9) 0.033(7) 0.028(4) 0.018(4)
F21 0.069(4) 0.170(9) 0.075(5) 0.040(5) 0.003(3) 0.004(5)
F22 0.033(3) 0.240(12) 0.107(6) 0.064(7) -0.010(3) -0.010(5)
F23 0.131(9) 0.087(5) 0.269(17) -0.095(10) -0.032(8) -0.009(6)
F24 0.174(10) 0.101(7) 0.159(8) -0.036(5) -0.072(7) -0.054(6)
F25 0.53(3) 0.059(5) 0.100(7) 0.024(5) -0.083(10) -0.088(9)
C71 0.035(4) 0.042(5) 0.026(7) 0.010(3) 0.004(3) -0.007(4)
C72 0.040(4) 0.040(6) 0.043(5) 0.017(5) -0.005(3) -0.005(4)
C76 0.064(6) 0.043(5) 0.031(6) 0.014(4) -0.005(4) -0.011(4)
C74 0.068(7) 0.052(7) 0.065(7) 0.035(5) -0.035(6) -0.041(6)
C73 0.037(5) 0.079(8) 0.062(7) 0.045(6) -0.006(4) -0.012(5)
C75 0.112(10) 0.061(7) 0.036(6) 0.022(5) -0.038(6) -0.051(7)
C77 0.049(6) 0.123(14) 0.114(11) 0.059(10) -0.008(6) -0.024(9)
C78 0.184(17) 0.066(8) 0.061(8) 0.012(6) -0.046(9) -0.058(10)
F20' 0.047(3) 0.094(6) 0.227(9) 0.033(7) 0.028(4) 0.018(4)
F21' 0.069(4) 0.170(9) 0.075(5) 0.040(5) 0.003(3) 0.004(5)
F22' 0.033(3) 0.240(12) 0.107(6) 0.064(7) -0.010(3) -0.010(5)
F23' 0.131(9) 0.087(5) 0.269(17) -0.095(10) -0.032(8) -0.009(6)
F24' 0.174(10) 0.101(7) 0.159(8) -0.036(5) -0.072(7) -0.054(6)
F25' 0.53(3) 0.059(5) 0.100(7) 0.024(5) -0.083(10) -0.088(9)
C71' 0.035(4) 0.042(5) 0.026(7) 0.010(3) 0.004(3) -0.007(4)
C72' 0.040(4) 0.040(6) 0.043(5) 0.017(5) -0.005(3) -0.005(4)
C73' 0.037(5) 0.079(8) 0.062(7) 0.045(6) -0.006(4) -0.012(5)
C74' 0.068(7) 0.052(7) 0.065(7) 0.035(5) -0.035(6) -0.041(6)
C75' 0.112(10) 0.061(7) 0.036(6) 0.022(5) -0.038(6) -0.051(7)
C76' 0.064(6) 0.043(5) 0.031(6) 0.014(4) -0.005(4) -0.011(4)
C77' 0.049(6) 0.123(14) 0.114(11) 0.059(10) -0.008(6) -0.024(9)
C78' 0.184(17) 0.066(8) 0.061(8) 0.012(6) -0.046(9) -0.058(10)

loop_
_atom_type_symbol
_atom_type_description
_atom_type_scat_dispersion_real
_atom_type_scat_dispersion_imag
_atom_type_scat_source
C C 0.0033 0.0016 'International Tables Vol C Tables 4.2.6.8 and 6.1.1.4'
H H 0.0000 0.0000 'International Tables Vol C Tables 4.2.6.8 and 6.1.1.4'
B B 0.0013 0.0007 'International Tables Vol C Tables 4.2.6.8 and 6.1.1.4'
O O 0.0106 0.0060 'International Tables Vol C Tables 4.2.6.8 and 6.1.1.4'
F F 0.0171 0.0103 'International Tables Vol C Tables 4.2.6.8 and 6.1.1.4'
Zn Zn 0.2839 1.4301 'International Tables Vol C Tables 4.2.6.8 and 6.1.1.4'

loop_
_geom_angle_atom_site_label_1
_geom_angle_atom_site_label_2
_geom_angle_atom_site_label_3
_geom_angle
C3' Zn1 C3 59.65(11)
C3' Zn1 C2' 36.76(7)
C3 Zn1 C2' 44.79(9)
C3' Zn1 C4' 36.72(7)
C3 Zn1 C4' 49.08(10)
C2' Zn1 C4' 60.53(11)
C3' Zn1 C4 46.84(9)
C3 Zn1 C4 36.66(7)
C2' Zn1 C4 12.2
C4' Zn1 C4 63.97(11)
C3' Zn1 C2 47.82(9)
C3 Zn1 C2 36.65(7)
C2' Zn1 C2 61.27(11)
C4' Zn1 C2 16.1
C4 Zn1 C2 60.89(11)
C3' Zn1 C5 17.3
C3 Zn1 C5 60.72(11)
C2' Zn1 C5 24.34(5)
C4' Zn1 C5 52.24(10)
C4 Zn1 C5 36.26(8)
C2 Zn1 C5 60.42(11)
C3' Zn1 C1 18.7
C3 Zn1 C1 60.69(11)
C2' Zn1 C1 52.55(10)
C4' Zn1 C1 21.5
C4 Zn1 C1 60.45(11)
C2 Zn1 C1 36.22(7)
C5 Zn1 C1 36.00(7)
C3' Zn1 Zn2 161.26(11)
C3 Zn1 Zn2 139.09(11)
C2' Zn1 Zn2 150.67(13)
C4' Zn1 Zn2 148.50(14)
C4 Zn1 Zn2 144.81(12)
C2 Zn1 Zn2 143.97(13)
C5 Zn1 Zn2 155.02(13)
C1 Zn1 Zn2 154.31(12)
C3' Zn1 C1' 59.99(11)
C3 Zn1 C1' 14.4
C2' Zn1 C1' 35.56(7)
C4' Zn1 C1' 59.22(11)
C4 Zn1 C1' 25.11(5)
C2 Zn1 C1' 49.12(9)
C5 Zn1 C1' 56.12(11)
C1 Zn1 C1' 66.13(12)
Zn2 Zn1 C1' 137.73(11)
C3' Zn1 C5' 59.96(11)
C3 Zn1 C5' 20.6
C2' Zn1 C5' 59.25(11)
C4' Zn1 C5' 35.51(7)
C4 Zn1 C5' 54.19(10)
C2 Zn1 C5' 19.9
C5 Zn1 C5' 67.66(12)
C1 Zn1 C5' 53.36(10)
Zn2 Zn1 C5' 136.78(11)
C1' Zn1 C5' 34.90(7)
O2 Zn2 C32 99.09(13)
O2 Zn2 Zn1 110.18(10)
C32 Zn2 Zn1 149.92(10)
O2 Zn2 C34' 105.81(13)
C32 Zn2 C34' 16.2
Zn1 Zn2 C34' 143.15(10)
O2 Zn2 C33 118.09(15)
C32 Zn2 C33 35.10(6)
Zn1 Zn2 C33 119.12(13)
C34' Zn2 C33 44.52(7)
O2 Zn2 C31 115.34(14)
C32 Zn2 C31 34.68(6)
Zn1 Zn2 C31 128.29(12)
C34' Zn2 C31 18.7
C33 Zn2 C31 56.25(9)
O2 Zn2 C35' 106.50(14)
C32 Zn2 C35' 21.5
Zn1 Zn2 C35' 134.32(13)
C34' Zn2 C35' 34.35(6)
C33 Zn2 C35' 15.2
C31 Zn2 C35' 49.96(8)
O1 Zn3 C32' 99.27(14)
O1 Zn3 Zn4 109.66(11)
C32' Zn3 Zn4 150.99(10)
O1 Zn3 C34 103.70(15)
C32' Zn3 C34 15.8
Zn4 Zn3 C34 144.14(11)
O1 Zn3 C31' 110.60(16)
C32' Zn3 C31' 35.64(6)
Zn4 Zn3 C31' 128.43(14)
C34 Zn3 C31' 19.9
O1 Zn3 C35 110.38(15)
C32' Zn3 C35 22.3
Zn4 Zn3 C35 134.45(12)
C34 Zn3 C35 34.58(6)
C31' Zn3 C35 51.36(8)
O1 Zn3 C33' 122.56(16)
C32' Zn3 C33' 35.07(6)
Zn4 Zn3 C33' 120.16(12)
C34 Zn3 C33' 44.17(7)
C31' Zn3 C33' 57.20(9)
C35 Zn3 C33' 14.3
O1 Zn3 C33 128.68(17)
C32' Zn3 C33 46.31(8)
Zn4 Zn3 C33 111.73(11)
C34 Zn3 C33 33.04(6)
C31' Zn3 C33 18.6
C35 Zn3 C33 54.33(8)
C33' Zn3 C33 54.66(8)
C11 Zn4 C15 37.4(2)
C11 Zn4 C12 37.0(2)
C15 Zn4 C12 61.6(2)
C11 Zn4 C14 61.4(2)
C15 Zn4 C14 36.2(2)
C12 Zn4 C14 61.0(2)
C11 Zn4 C13 61.2(2)
C15 Zn4 C13 60.9(2)
C12 Zn4 C13 36.3(2)
C14 Zn4 C13 36.5(2)
C11 Zn4 Zn3 155.95(17)
C15 Zn4 Zn3 150.68(16)
C12 Zn4 Zn3 147.57(16)
C14 Zn4 Zn3 141.27(17)
C13 Zn4 Zn3 139.72(15)
C2 C1 C5 108.0
C2 C1 C6 126.0
C5 C1 C6 126.0
C2 C1 Zn1 70.77(14)
C5 C1 Zn1 71.96(16)
C6 C1 Zn1 122.95(13)
C1 C2 C3 108.0
C1 C2 C7 126.0
C3 C2 C7 126.0
C1 C2 Zn1 73.02(13)
C3 C2 Zn1 70.91(15)
C7 C2 Zn1 121.73(15)
C4 C3 C2 108.0
C4 C3 C8 126.0
C2 C3 C8 126.0
C4 C3 Zn1 72.35(16)
C2 C3 Zn1 72.44(16)
C8 C3 Zn1 120.97(13)
C3 C4 C5 108.0
C3 C4 C9 126.0
C5 C4 C9 126.0
C3 C4 Zn1 70.99(15)
C5 C4 Zn1 73.04(13)
C9 C4 Zn1 121.72(15)
C1 C5 C4 108.0
C1 C5 C10 126.0
C4 C5 C10 126.0
C1 C5 Zn1 72.04(16)
C4 C5 Zn1 70.70(14)
C10 C5 Zn1 122.92(13)
C1 C6 H6A 109.5
C1 C6 H6B 109.5
H6A C6 H6B 109.5
C1 C6 H6C 109.5
H6A C6 H6C 109.5
H6B C6 H6C 109.5
C2 C7 H7A 109.5
C2 C7 H7B 109.5
H7A C7 H7B 109.5
C2 C7 H7C 109.5
H7A C7 H7C 109.5
H7B C7 H7C 109.5
C3 C8 H8A 109.5
C3 C8 H8B 109.5
H8A C8 H8B 109.5
C3 C8 H8C 109.5
H8A C8 H8C 109.5
H8B C8 H8C 109.5
C4 C9 H9A 109.5
C4 C9 H9B 109.5
H9A C9 H9B 109.5
C4 C9 H9C 109.5
H9A C9 H9C 109.5
H9B C9 H9C 109.5
C5 C10 H10A 109.5
C5 C10 H10B 109.5
H10A C10 H10B 109.5
C5 C10 H10C 109.5
H10A C10 H10C 109.5
H10B C10 H10C 109.5
C5' C1' C2' 108.0
C5' C1' C6' 126.0
C2' C1' C6' 126.0
C5' C1' Zn1 72.68(16)
C2' C1' Zn1 68.79(14)
C6' C1' Zn1 124.15(13)
C3' C2' C1' 108.0
C3' C2' C7' 126.0
C1' C2' C7' 126.0
C3' C2' Zn1 69.54(15)
C1' C2' Zn1 75.65(13)
C7' C2' Zn1 120.52(16)
C2' C3' C4' 108.0
C2' C3' C8' 126.0
C4' C3' C8' 126.0
C2' C3' Zn1 73.70(16)
C4' C3' Zn1 73.91(17)
C8' C3' Zn1 118.36(13)
C3' C4' C5' 108.0
C3' C4' C9' 126.0
C5' C4' C9' 126.0
C3' C4' Zn1 69.37(15)
C5' C4' Zn1 75.62(13)
C9' C4' Zn1 120.72(15)
C1' C5' C4' 108.0
C1' C5' C10' 126.0
C4' C5' C10' 126.0
C1' C5' Zn1 72.43(16)
C4' C5' Zn1 68.88(13)
C10' C5' Zn1 124.28(13)
C1' C6' H6'1 109.5
C1' C6' H6'2 109.5
H6'1 C6' H6'2 109.5
C1' C6' H6'3 109.5
H6'1 C6' H6'3 109.5
H6'2 C6' H6'3 109.5
C2' C7' H7'1 109.5
C2' C7' H7'2 109.5
H7'1 C7' H7'2 109.5
C2' C7' H7'3 109.5
H7'1 C7' H7'3 109.5
H7'2 C7' H7'3 109.5
C3' C8' H8'1 109.5
C3' C8' H8'2 109.5
H8'1 C8' H8'2 109.5
C3' C8' H8'3 109.5
H8'1 C8' H8'3 109.5
H8'2 C8' H8'3 109.5
C4' C9' H9'1 109.5
C4' C9' H9'2 109.5
H9'1 C9' H9'2 109.5
C4' C9' H9'3 109.5
H9'1 C9' H9'3 109.5
H9'2 C9' H9'3 109.5
C5' C10' H10D 109.5
C5' C10' H10E 109.5
H10D C10' H10E 109.5
C5' C10' H10F 109.5
H10D C10' H10F 109.5
H10E C10' H10F 109.5
C12 C11 C15 107.5(6)
C12 C11 C16 125.5(7)
C15 C11 C16 126.6(7)
C12 C11 Zn4 72.7(3)
C15 C11 Zn4 71.7(4)
C16 C11 Zn4 126.1(5)
C13 C12 C11 107.9(5)
C13 C12 C17 125.8(6)
C11 C12 C17 126.1(6)
C13 C12 Zn4 72.6(3)
C11 C12 Zn4 70.3(3)
C17 C12 Zn4 126.6(5)
C12 C13 C14 108.0(5)
C12 C13 C18 126.3(5)
C14 C13 C18 125.6(6)
C12 C13 Zn4 71.1(3)
C14 C13 Zn4 71.3(3)
C18 C13 Zn4 125.2(4)
C15 C14 C13 108.5(6)
C15 C14 C19 125.6(6)
C13 C14 C19 125.9(7)
C15 C14 Zn4 70.8(3)
C13 C14 Zn4 72.3(3)
C19 C14 Zn4 124.2(4)
C14 C15 C11 108.0(5)
C14 C15 C20 126.7(7)
C11 C15 C20 125.1(7)
C14 C15 Zn4 72.9(4)
C11 C15 Zn4 70.9(4)
C20 C15 Zn4 125.5(5)
C11 C16 H16A 109.5
C11 C16 H16B 109.5
H16A C16 H16B 109.5
C11 C16 H16C 109.5
H16A C16 H16C 109.5
H16B C16 H16C 109.5
C12 C17 H17A 109.5
C12 C17 H17B 109.5
H17A C17 H17B 109.5
C12 C17 H17C 109.5
H17A C17 H17C 109.5
H17B C17 H17C 109.5
C13 C18 H18A 109.5
C13 C18 H18B 109.5
H18A C18 H18B 109.5
C13 C18 H18C 109.5
H18A C18 H18C 109.5
H18B C18 H18C 109.5
C14 C19 H19A 109.5
C14 C19 H19B 109.5
H19A C19 H19B 109.5
C14 C19 H19C 109.5
H19A C19 H19C 109.5
H19B C19 H19C 109.5
C15 C20 H20A 109.5
C15 C20 H20B 109.5
H20A C20 H20B 109.5
C15 C20 H20C 109.5
H20A C20 H20C 109.5
H20B C20 H20C 109.5
C21 O1 C23 109.9(7)
C21 O1 Zn3 113.5(5)
C23 O1 Zn3 112.5(4)
O1 C21 C22 110.4(7)
O1 C21 H21A 109.6
C22 C21 H21A 109.6
O1 C21 H21B 109.6
C22 C21 H21B 109.6
H21A C21 H21B 108.1
C21 C22 H22A 109.5
C21 C22 H22B 109.5
H22A C22 H22B 109.5
C21 C22 H22C 109.5
H22A C22 H22C 109.5
H22B C22 H22C 109.5
C24 C23 O1 109.6(6)
C24 C23 H23A 109.7
O1 C23 H23A 109.7
C24 C23 H23B 109.7
O1 C23 H23B 109.7
H23A C23 H23B 108.2
C23 C24 H24A 109.5
C23 C24 H24B 109.5
H24A C24 H24B 109.5
C23 C24 H24C 109.5
H24A C24 H24C 109.5
H24B C24 H24C 109.5
C27 O2 C25 108.4(5)
C27 O2 Zn2 113.0(3)
C25 O2 Zn2 114.0(3)
O2 C25 C26 109.5(5)
O2 C25 H25A 109.8
C26 C25 H25A 109.8
O2 C25 H25B 109.8
C26 C25 H25B 109.8
H25A C25 H25B 108.2
C25 C26 H26A 109.5
C25 C26 H26B 109.5
H26A C26 H26B 109.5
C25 C26 H26C 109.5
H26A C26 H26C 109.5
H26B C26 H26C 109.5
O2 C27 C28 109.5(5)
O2 C27 H27A 109.8
C28 C27 H27A 109.8
O2 C27 H27B 109.8
C28 C27 H27B 109.8
H27A C27 H27B 108.2
C27 C28 H28A 109.5
C27 C28 H28B 109.5
H28A C28 H28B 109.5
C27 C28 H28C 109.5
H28A C28 H28C 109.5
H28B C28 H28C 109.5
C32 C31 C35 108.0
C32 C31 C36 126.0
C35 C31 C36 126.0
C32 C31 Zn2 65.46(12)
C35 C31 Zn2 83.56(12)
C36 C31 Zn2 116.67(12)
C31 C32 C33 108.0
C31 C32 C37 126.0
C33 C32 C37 126.0
C31 C32 Zn2 79.86(13)
C33 C32 Zn2 78.11(14)
C37 C32 Zn2 108.96(13)
C34 C33 C32 108.0
C34 C33 C38 126.0
C32 C33 C38 126.0
C34 C33 Zn2 84.07(12)
C32 C33 Zn2 66.79(13)
C38 C33 Zn2 115.03(12)
C34 C33 Zn3 63.46(12)
C32 C33 Zn3 84.31(12)
C38 C33 Zn3 117.68(12)
Zn2 C33 Zn3 127.23(14)
C33 C34 C35 108.0
C33 C34 C39 126.0
C35 C34 C39 126.0
C33 C34 Zn3 83.50(13)
C35 C34 Zn3 76.79(13)
C39 C34 Zn3 106.89(13)
C34 C35 C31 108.0
C34 C35 C40 126.0
C31 C35 C40 126.0
C34 C35 Zn3 68.63(13)
C31 C35 Zn3 86.37(12)
C40 C35 Zn3 111.33(12)
C31 C36 H36A 109.5
C31 C36 H36B 109.5
H36A C36 H36B 109.5
C31 C36 H36C 109.5
H36A C36 H36C 109.5
H36B C36 H36C 109.5
C32 C37 H37A 109.5
C32 C37 H37B 109.5
H37A C37 H37B 109.5
C32 C37 H37C 109.5
H37A C37 H37C 109.5
H37B C37 H37C 109.5
C33 C38 H38A 109.5
C33 C38 H38B 109.5
H38A C38 H38B 109.5
C33 C38 H38C 109.5
H38A C38 H38C 109.5
H38B C38 H38C 109.5
C34 C39 H39A 109.5
C34 C39 H39B 109.5
H39A C39 H39B 109.5
C34 C39 H39C 109.5
H39A C39 H39C 109.5
H39B C39 H39C 109.5
C35 C40 H40A 109.5
C35 C40 H40B 109.5
H40A C40 H40B 109.5
C35 C40 H40C 109.5
H40A C40 H40C 109.5
H40B C40 H40C 109.5
C32' C31' C35' 108.0
C32' C31' C36' 126.0
C35' C31' C36' 126.0
C32' C31' Zn3 67.66(13)
C35' C31' Zn3 82.59(13)
C36' C31' Zn3 115.67(12)
C31' C32' C33' 108.0
C31' C32' C37' 126.0
C33' C32' C37' 126.0
C31' C32' Zn3 76.70(14)
C33' C32' Zn3 79.14(13)
C37' C32' Zn3 110.84(13)
C32' C33' C34' 108.0
C32' C33' C38' 126.0
C34' C33' C38' 126.0
C32' C33' Zn3 65.79(13)
C34' C33' Zn3 81.90(12)
C38' C33' Zn3 117.96(12)
C33' C34' C35' 108.0
C33' C34' C39' 126.0
C35' C34' C39' 126.0
C33' C34' Zn2 82.85(13)
C35' C34' Zn2 75.67(13)
C39' C34' Zn2 108.44(12)
C34' C35' C31' 108.0
C34' C35' C40' 126.0
C31' C35' C40' 126.0
C34' C35' Zn2 69.99(12)
C31' C35' Zn2 84.89(12)
C40' C35' Zn2 111.54(12)
C31' C36' H36D 109.5
C31' C36' H36E 109.5
H36D C36' H36E 109.5
C31' C36' H36F 109.5
H36D C36' H36F 109.5
H36E C36' H36F 109.5
C32' C37' H37D 109.5
C32' C37' H37E 109.5
H37D C37' H37E 109.5
C32' C37' H37F 109.5
H37D C37' H37F 109.5
H37E C37' H37F 109.5
C33' C38' H38D 109.5
C33' C38' H38E 109.5
H38D C38' H38E 109.5
C33' C38' H38F 109.5
H38D C38' H38F 109.5
H38E C38' H38F 109.5
C34' C39' H39D 109.5
C34' C39' H39E 109.5
H39D C39' H39E 109.5
C34' C39' H39F 109.5
H39D C39' H39F 109.5
H39E C39' H39F 109.5
C35' C40' H40D 109.5
C35' C40' H40E 109.5
H40D C40' H40E 109.5
C35' C40' H40F 109.5
H40D C40' H40F 109.5
H40E C40' H40F 109.5
C51 B1 C71 106.7(5)
C51 B1 C61 104.8(4)
C71 B1 C61 114.4(6)
C51 B1 C41 114.1(4)
C71 B1 C41 105.1(6)
C61 B1 C41 111.9(4)
C51 B1 C71' 123.5(10)
C71 B1 C71' 17.0(8)
C61 B1 C71' 104.2(12)
C41 B1 C71' 98.1(16)
C42 C41 C46 115.3(5)
C42 C41 B1 122.4(5)
C46 C41 B1 121.8(5)
C43 C42 C41 122.3(5)
C43 C42 H42 118.9
C41 C42 H42 118.9
C44 C43 C42 120.9(5)
C44 C43 C47 120.2(5)
C42 C43 C47 118.9(5)
C43 C44 C45 118.0(5)
C43 C44 H44 121.0
C45 C44 H44 121.0
C46 C45 C44 121.2(5)
C46 C45 C48 118.4(5)
C44 C45 C48 120.3(5)
C45 C46 C41 122.2(5)
C45 C46 H46 118.9
C41 C46 H46 118.9
F5 C48 F4 106.3(5)
F5 C48 F6 105.2(5)
F4 C48 F6 105.8(5)
F5 C48 C45 113.0(5)
F4 C48 C45 113.5(5)
F6 C48 C45 112.3(4)
F1 C47 F2 107.2(5)
F1 C47 F3 106.0(5)
F2 C47 F3 104.9(5)
F1 C47 C43 113.3(5)
F2 C47 C43 112.8(5)
F3 C47 C43 112.0(5)
C52 C51 C56 115.1(5)
C52 C51 B1 124.9(5)
C56 C51 B1 119.9(5)
C53 C52 C51 122.1(5)
C53 C52 H52 118.9
C51 C52 H52 118.9
C54 C53 C52 121.2(5)
C54 C53 C57 119.9(6)
C52 C53 C57 118.9(5)
C55 C54 C53 118.0(6)
C55 C54 H54 121.0
C53 C54 H54 121.0
C54 C55 C56 120.9(5)
C54 C55 C58 121.1(6)
C56 C55 C58 118.0(6)
C55 C56 C51 122.6(5)
C55 C56 H56 118.7
C51 C56 H56 118.7
F7 C57 F9 106.4(6)
F7 C57 F8 105.8(5)
F9 C57 F8 106.3(5)
F7 C57 C53 112.9(5)
F9 C57 C53 111.9(5)
F8 C57 C53 113.0(6)
F10 C58 F12 105.2(5)
F10 C58 F11 107.9(6)
F12 C58 F11 104.6(6)
F10 C58 C55 113.7(6)
F12 C58 C55 113.1(6)
F11 C58 C55 111.7(5)
C66 C61 C62 115.4(5)
C66 C61 B1 122.8(5)
C62 C61 B1 121.5(5)
C61 C62 C63 122.4(5)
C61 C62 H62 118.8
C63 C62 H62 118.8
C64 C63 C62 120.6(5)
C64 C63 C67 120.4(5)
C62 C63 C67 119.0(5)
C63 C64 C65 118.2(5)
C63 C64 H64 120.9
C65 C64 H64 120.9
C64 C65 C66 121.1(5)
C64 C65 C68 119.1(5)
C66 C65 C68 119.8(6)
C61 C66 C65 122.3(5)
C61 C66 H66 118.9
C65 C66 H66 118.9
F14 C67 F13 106.2(5)
F14 C67 F16 105.7(5)
F13 C67 F16 106.6(5)
F14 C67 C63 112.4(5)
F13 C67 C63 113.2(5)
F16 C67 C63 112.2(5)
F18 C68 F19 107.0(6)
F18 C68 F17 105.7(6)
F19 C68 F17 105.3(5)
F18 C68 C65 113.4(5)
F19 C68 C65 112.6(6)
F17 C68 C65 112.3(6)
C76 C71 C72 116.2(7)
C76 C71 B1 120.4(7)
C72 C71 B1 123.1(7)
C73 C72 C71 121.5(9)
C73 C72 H72 119.2
C71 C72 H72 119.2
C75 C76 C71 121.5(10)
C75 C76 H76 119.2
C71 C76 H76 119.2
C75 C74 C73 119.5(9)
C75 C74 H74 120.2
C73 C74 H74 120.2
C74 C73 C72 119.7(10)
C74 C73 C77 118.1(10)
C72 C73 C77 121.8(12)
C74 C75 C76 121.4(10)
C74 C75 C78 116.7(12)
C76 C75 C78 121.9(14)
F21 C77 F22 109.3(9)
F21 C77 F20 105.8(16)
F22 C77 F20 100.7(11)
F21 C77 C73 117.0(11)
F22 C77 C73 114.2(15)
F20 C77 C73 108.4(9)
F24 C78 F25 107.1(11)
F24 C78 F23 103.2(13)
F25 C78 F23 100.6(16)
F24 C78 C75 120.2(15)
F25 C78 C75 110.8(10)
F23 C78 C75 112.9(12)
C76' C71' C72' 113.6(15)
C76' C71' B1 127.7(16)
C72' C71' B1 118.5(15)
C73' C72' C71' 122.2(18)
C73' C72' H72' 118.9
C71' C72' H72' 118.9
C72' C73' C74' 120.4(18)
C72' C73' C77' 119(2)
C74' C73' C77' 120.1(19)
C75' C74' C73' 118.5(17)
C75' C74' H74' 120.7
C73' C74' H74' 120.7
C74' C75' C76' 120.2(19)
C74' C75' C78' 117(2)
C76' C75' C78' 122(2)
C75' C76' C71' 124.4(19)
C75' C76' H76' 117.8
C71' C76' H76' 117.8
F21' C77' F22' 114(2)
F21' C77' F20' 96(3)
F22' C77' F20' 102(2)
F21' C77' C73' 118(2)
F22' C77' C73' 113(2)
F20' C77' C73' 111(2)
F24' C78' F25' 106(2)
F24' C78' F23' 105(2)
F25' C78' F23' 98(3)
F24' C78' C75' 121(3)
F25' C78' C75' 114(2)
F23' C78' C75' 110(2)
F81 C81 C86 118.1
F81 C81 C82 118.4
C86 C81 C82 123.6
C81 C82 C83 118.2
C81 C82 H82 120.9
C83 C82 H82 120.9
C84 C83 C82 119.9
C84 C83 H83 120.0
C82 C83 H83 120.0
C83 C84 C85 120.4
C83 C84 H84 119.8
C85 C84 H84 119.8
C84 C85 C86 120.3
C84 C85 H85 119.9
C86 C85 H85 119.9
C81 C86 C85 117.7
C81 C86 H86 121.2
C85 C86 H86 121.2
F81' C81' C86' 118.1
F81' C81' C82' 118.4
C86' C81' C82' 123.6
C81' C82' C83' 118.2
C81' C82' H82' 120.9
C83' C82' H82' 120.9
C84' C83' C82' 119.9
C84' C83' H83' 120.0
C82' C83' H83' 120.0
C83' C84' C85' 120.4
C83' C84' H84' 119.8
C85' C84' H84' 119.8
C84' C85' C86' 120.3
C84' C85' H85' 119.9
C86' C85' H85' 119.9
C81' C86' C85' 117.7
C81' C86' H86' 121.2
C85' C86' H86' 121.2
C96 C91 C92 123.6
C96 C91 F91 105.3
C92 C91 F91 129.4
C91 C92 C93 118.2
C91 C92 H92 120.9
C93 C92 H92 120.9
C94 C93 C92 120.0
C94 C93 H93 120.0
C92 C93 H93 120.0
C93 C94 C95 120.4
C93 C94 H94 119.8
C95 C94 H94 119.8
C94 C95 C96 120.3
C94 C95 H95 119.9
C96 C95 H95 119.9
C91 C96 C95 117.7
C91 C96 H96 121.2
C95 C96 H96 121.2
F91' C91' C96' 118.1
F91' C91' C92' 118.4
C96' C91' C92' 123.6
C91' C92' C93' 118.2
C91' C92' H92' 120.9
C93' C92' H92' 120.9
C94' C93' C92' 119.9
C94' C93' H93' 120.0
C92' C93' H93' 120.0
C93' C94' C95' 120.4
C93' C94' H94' 119.8
C95' C94' H94' 119.8
C94' C95' C96' 120.3
C94' C95' H95' 119.9
C96' C95' H95' 119.9
C91' C96' C95' 117.7
C91' C96' H96' 121.2
C95' C96' H96' 121.2
F1'' C1'' C6'' 118.1
F1'' C1'' C2'' 118.4
C6'' C1'' C2'' 123.6
C1'' C2'' C3'' 118.2
C1'' C2'' H2'' 120.9
C3'' C2'' H2'' 120.9
C4'' C3'' C2'' 119.9
C4'' C3'' H3'' 120.0
C2'' C3'' H3'' 120.0
C3'' C4'' C5'' 120.4
C3'' C4'' H4'' 119.8
C5'' C4'' H4'' 119.8
C4'' C5'' C6'' 120.3
C4'' C5'' H5'' 119.9
C6'' C5'' H5'' 119.9
C1'' C6'' C5'' 117.7
C1'' C6'' H6'' 121.2
C5'' C6'' H6'' 121.2

loop_
_geom_bond_atom_site_label_1
_geom_bond_atom_site_label_2
_geom_bond_distance
Zn1 C3' 2.192(3)
Zn1 C3 2.241(4)
Zn1 C2' 2.245(4)
Zn1 C4' 2.250(4)
Zn1 C4 2.259(4)
Zn1 C2 2.261(4)
Zn1 C5 2.290(4)
Zn1 C1 2.291(4)
Zn1 Zn2 2.3097(9)
Zn1 C1' 2.333(4)
Zn1 C5' 2.337(4)
Zn2 O2 2.204(4)
Zn2 C32 2.256(3)
Zn2 C34' 2.377(3)
Zn2 C33 2.402(3)
Zn2 C31 2.441(3)
Zn2 C35' 2.451(3)
Zn3 O1 2.234(4)
Zn3 C32' 2.265(3)
Zn3 Zn4 2.3065(9)
Zn3 C34 2.316(3)
Zn3 C31' 2.383(4)
Zn3 C35 2.421(3)
Zn3 C33' 2.439(3)
Zn3 C33 2.572(3)
Zn4 C11 2.221(6)
Zn4 C15 2.233(6)
Zn4 C12 2.254(5)
Zn4 C14 2.260(6)
Zn4 C13 2.273(5)
C1 C2 1.415(2)
C1 C5 1.415(2)
C1 C6 1.505(3)
C2 C3 1.416(2)
C2 C7 1.505(3)
C3 C4 1.415(2)
C3 C8 1.505(3)
C4 C5 1.416(2)
C4 C9 1.504(3)
C5 C10 1.504(3)
C6 H6A 0.9800
C6 H6B 0.9800
C6 H6C 0.9800
C7 H7A 0.9800
C7 H7B 0.9800
C7 H7C 0.9800
C8 H8A 0.9800
C8 H8B 0.9800
C8 H8C 0.9800
C9 H9A 0.9800
C9 H9B 0.9800
C9 H9C 0.9800
C10 H10A 0.9800
C10 H10B 0.9800
C10 H10C 0.9800
C1' C5' 1.400(2)
C1' C2' 1.401(2)
C1' C6' 1.489(3)
C2' C3' 1.400(2)
C2' C7' 1.489(3)
C3' C4' 1.400(2)
C3' C8' 1.489(3)
C4' C5' 1.401(2)
C4' C9' 1.489(3)
C5' C10' 1.488(3)
C6' H6'1 0.9800
C6' H6'2 0.9800
C6' H6'3 0.9800
C7' H7'1 0.9800
C7' H7'2 0.9800
C7' H7'3 0.9800
C8' H8'1 0.9800
C8' H8'2 0.9800
C8' H8'3 0.9800
C9' H9'1 0.9800
C9' H9'2 0.9800
C9' H9'3 0.9800
C10' H10D 0.9800
C10' H10E 0.9800
C10' H10F 0.9800
C11 C12 1.420(8)
C11 C15 1.429(9)
C11 C16 1.505(10)
C12 C13 1.411(8)
C12 C17 1.493(8)
C13 C14 1.419(8)
C13 C18 1.494(8)
C14 C15 1.397(9)
C14 C19 1.512(9)
C15 C20 1.519(9)
C16 H16A 0.9800
C16 H16B 0.9800
C16 H16C 0.9800
C17 H17A 0.9800
C17 H17B 0.9800
C17 H17C 0.9800
C18 H18A 0.9800
C18 H18B 0.9800
C18 H18C 0.9800
C19 H19A 0.9800
C19 H19B 0.9800
C19 H19C 0.9800
C20 H20A 0.9800
C20 H20B 0.9800
C20 H20C 0.9800
O1 C21 1.437(9)
O1 C23 1.450(9)
C21 C22 1.437(13)
C21 H21A 0.9900
C21 H21B 0.9900
C22 H22A 0.9800
C22 H22B 0.9800
C22 H22C 0.9800
C23 C24 1.433(12)
C23 H23A 0.9900
C23 H23B 0.9900
C24 H24A 0.9800
C24 H24B 0.9800
C24 H24C 0.9800
O2 C27 1.446(7)
O2 C25 1.452(7)
C25 C26 1.488(9)
C25 H25A 0.9900
C25 H25B 0.9900
C26 H26A 0.9800
C26 H26B 0.9800
C26 H26C 0.9800
C27 C28 1.492(9)
C27 H27A 0.9900
C27 H27B 0.9900
C28 H28A 0.9800
C28 H28B 0.9800
C28 H28C 0.9800
C31 C32 1.4114(18)
C31 C35 1.4115(18)
C31 C36 1.500(2)
C32 C33 1.4115(18)
C32 C37 1.500(2)
C33 C34 1.4114(18)
C33 C38 1.500(2)
C34 C35 1.4114(18)
C34 C39 1.500(2)
C35 C40 1.500(2)
C36 H36A 0.9800
C36 H36B 0.9800
C36 H36C 0.9800
C37 H37A 0.9800
C37 H37B 0.9800
C37 H37C 0.9800
C38 H38A 0.9800
C38 H38B 0.9800
C38 H38C 0.9800
C39 H39A 0.9800
C39 H39B 0.9800
C39 H39C 0.9800
C40 H40A 0.9800
C40 H40B 0.9800
C40 H40C 0.9800
C31' C32' 1.4270(19)
C31' C35' 1.4272(19)
C31' C36' 1.517(2)
C32' C33' 1.4271(19)
C32' C37' 1.517(2)
C33' C34' 1.4271(19)
C33' C38' 1.517(2)
C34' C35' 1.4272(19)
C34' C39' 1.517(2)
C35' C40' 1.517(2)
C36' H36D 0.9800
C36' H36E 0.9800
C36' H36F 0.9800
C37' H37D 0.9800
C37' H37E 0.9800
C37' H37F 0.9800
C38' H38D 0.9800
C38' H38E 0.9800
C38' H38F 0.9800
C39' H39D 0.9800
C39' H39E 0.9800
C39' H39F 0.9800
C40' H40D 0.9800
C40' H40E 0.9800
C40' H40F 0.9800
B1 C51 1.628(8)
B1 C71 1.628(9)
B1 C61 1.631(8)
B1 C41 1.636(8)
B1 C71' 1.674(16)
F1 C47 1.321(7)
F2 C47 1.332(7)
F3 C47 1.337(7)
F4 C48 1.331(6)
F5 C48 1.327(7)
F6 C48 1.338(7)
C41 C42 1.400(7)
C41 C46 1.414(7)
C42 C43 1.396(7)
C42 H42 0.9500
C43 C44 1.381(7)
C43 C47 1.490(8)
C44 C45 1.387(7)
C44 H44 0.9500
C45 C46 1.382(7)
C45 C48 1.493(7)
C46 H46 0.9500
F7 C57 1.330(7)
F8 C57 1.333(7)
F9 C57 1.333(8)
F10 C58 1.320(8)
F11 C58 1.340(8)
F12 C58 1.324(8)
C51 C52 1.401(7)
C51 C56 1.410(7)
C52 C53 1.390(8)
C52 H52 0.9500
C53 C54 1.385(8)
C53 C57 1.499(8)
C54 C55 1.378(9)
C54 H54 0.9500
C55 C56 1.383(8)
C55 C58 1.494(8)
C56 H56 0.9500
F13 C67 1.336(7)
F14 C67 1.335(7)
F16 C67 1.339(7)
F17 C68 1.350(8)
F18 C68 1.319(8)
F19 C68 1.331(7)
C61 C66 1.394(7)
C61 C62 1.399(7)
C62 C63 1.403(7)
C62 H62 0.9500
C63 C64 1.377(8)
C63 C67 1.487(8)
C64 C65 1.378(9)
C64 H64 0.9500
C65 C66 1.397(8)
C65 C68 1.492(8)
C66 H66 0.9500
F20 C77 1.415(18)
F21 C77 1.280(13)
F22 C77 1.326(14)
F23 C78 1.39(2)
F24 C78 1.248(14)
F25 C78 1.333(13)
C71 C76 1.397(11)
C71 C72 1.400(10)
C72 C73 1.392(11)
C72 H72 0.9500
C76 C75 1.382(12)
C76 H76 0.9500
C74 C75 1.341(17)
C74 C73 1.389(16)
C74 H74 0.9500
C73 C77 1.467(19)
C75 C78 1.456(16)
F20' C77' 1.43(3)
F21' C77' 1.27(2)
F22' C77' 1.31(2)
F23' C78' 1.40(3)
F24' C78' 1.25(2)
F25' C78' 1.33(2)
C71' C76' 1.406(18)
C71' C72' 1.413(18)
C72' C73' 1.392(19)
C72' H72' 0.9500
C73' C74' 1.40(2)
C73' C77' 1.47(2)
C74' C75' 1.35(2)
C74' H74' 0.9500
C75' C76' 1.381(18)
C75' C78' 1.46(2)
C76' H76' 0.9500
F81 C81 1.3645
C81 C86 1.3658
C81 C82 1.3683
C82 C83 1.3890
C82 H82 0.9500
C83 C84 1.3754
C83 H83 0.9500
C84 C85 1.3841
C84 H84 0.9500
C85 C86 1.3900
C85 H85 0.9500
C86 H86 0.9500
F81' C81' 1.3645
C81' C86' 1.3657
C81' C82' 1.3683
C82' C83' 1.3889
C82' H82' 0.9500
C83' C84' 1.3756
C83' H83' 0.9500
C84' C85' 1.3839
C84' H84' 0.9500
C85' C86' 1.3901
C85' H85' 0.9500
C86' H86' 0.9500
F91 C91 1.5373
C91 C96 1.3658
C91 C92 1.3684
C92 C93 1.3890
C92 H92 0.9500
C93 C94 1.3755
C93 H93 0.9500
C94 C95 1.3839
C94 H94 0.9500
C95 C96 1.3899
C95 H95 0.9500
C96 H96 0.9500
F91' C91' 1.3644
C91' C96' 1.3657
C91' C92' 1.3684
C92' C93' 1.3890
C92' H92' 0.9500
C93' C94' 1.3754
C93' H93' 0.9500
C94' C95' 1.3840
C94' H94' 0.9500
C95' C96' 1.3898
C95' H95' 0.9500
C96' H96' 0.9500
F1'' C1'' 1.3644
C1'' C6'' 1.3657
C1'' C2'' 1.3684
C2'' C3'' 1.3890
C2'' H2'' 0.9500
C3'' C4'' 1.3755
C3'' H3'' 0.9500
C4'' C5'' 1.3839
C4'' H4'' 0.9500
C5'' C6'' 1.3900
C5'' H5'' 0.9500
C6'' H6'' 0.9500
